data_7051705
loop_
_publ_author_name
'Hernandez-Molina, Maria'
'Long, J\'er\^ome'
'Chamoreau, Lise-Marie'
'Cantin, Jean-Louis'
'von Bardeleben, J\"urgen'
'Marvaud, Val\'erie'

_publ_section_title
;
 Hexacyanidometalate molecular chemistry: di-, tri-, tetra-, penta-
 (cis/trans) and hepta-nuclear chromium--copper and cobalt--copper
 complexes
;
_journal_issue 6
_journal_name_full 'New Journal of Chemistry'
_journal_page_first 1301
_journal_paper_doi 10.1039/b902889g
_journal_volume 33
_journal_year 2009
_chemical_formula_moiety 'C14 H24 Co Cu N10, C24 H20 P, 7(H2 O)'
_chemical_formula_sum 'C38 H58 Co Cu N10 O7 P'
_chemical_formula_weight 920.38
_chemical_name_systematic
;
?
;
_space_group_IT_number 2
_symmetry_cell_setting triclinic
_symmetry_space_group_name_Hall '-P 1'
_symmetry_space_group_name_H-M 'P -1'
_atom_sites_solution_hydrogens geom
_atom_sites_solution_primary direct
_atom_sites_solution_secondary difmap
_audit_creation_method SHELXL-97
_cell_angle_alpha 73.261(12)
_cell_angle_beta 81.953(8)
_cell_angle_gamma 85.288(10)
_cell_formula_units_Z 2
_cell_length_a 10.1341(8)
_cell_length_b 12.7726(13)
_cell_length_c 18.652(2)
_cell_measurement_reflns_used 124
_cell_measurement_temperature 293(2)
_cell_measurement_theta_max 19.4
_cell_measurement_theta_min 4.2
_cell_volume 2287.0(4)
_computing_cell_refinement 'DIRAX/LSQ (Duisenberg & Schreurs, 1989-2000)'
_computing_data_collection 'COLLECT (Nonius BV, 1997-2000)'
_computing_data_reduction 'EvalCCD (Duisenberg & Schreurs 1990-2000)'
_computing_molecular_graphics 'DIAMOND (Brandenburg, 1999)'
_computing_publication_material 'SHELXL-97 (Sheldrick, 1997)'
_computing_structure_refinement 'SHELXL-97 (Sheldrick, 1997)'
_computing_structure_solution 'SIR-92 (Giacovazzo, 1993)'
_diffrn_ambient_temperature 293(2)
_diffrn_detector_area_resol_mean 9
_diffrn_measured_fraction_theta_full 0.786
_diffrn_measured_fraction_theta_max 0.786
_diffrn_measurement_device '95mm CCD camera on \k-goniostat'
_diffrn_measurement_device_type KappaCCD
_diffrn_measurement_method CCD
_diffrn_radiation_monochromator 'horizonally mounted graphite crystal'
_diffrn_radiation_source 'fine-focus sealed tube'
_diffrn_radiation_type MoK\a
_diffrn_radiation_wavelength 0.71073
_diffrn_reflns_av_R_equivalents 0.1226
_diffrn_reflns_av_sigmaI/netI 0.1270
_diffrn_reflns_limit_h_max 13
_diffrn_reflns_limit_h_min -14
_diffrn_reflns_limit_k_max 16
_diffrn_reflns_limit_k_min -15
_diffrn_reflns_limit_l_max 25
_diffrn_reflns_limit_l_min -26
_diffrn_reflns_number 22253
_diffrn_reflns_theta_full 30.00
_diffrn_reflns_theta_max 30.00
_diffrn_reflns_theta_min 2.03
_diffrn_standards_decay_% 0
_diffrn_standards_number 0
_exptl_absorpt_coefficient_mu 0.918
_exptl_absorpt_correction_type none
_exptl_crystal_colour blue
_exptl_crystal_density_diffrn 1.337
_exptl_crystal_density_method 'not measured'
_exptl_crystal_description needle
_exptl_crystal_F_000 966
_exptl_crystal_size_max 0.27
_exptl_crystal_size_mid 0.12
_exptl_crystal_size_min 0.1
_refine_diff_density_max 0.685
_refine_diff_density_min -0.981
_refine_diff_density_rms 0.107
_refine_ls_extinction_method none
_refine_ls_goodness_of_fit_ref 1.045
_refine_ls_hydrogen_treatment constr
_refine_ls_matrix_type full
_refine_ls_number_parameters 552
_refine_ls_number_reflns 10479
_refine_ls_number_restraints 0
_refine_ls_restrained_S_all 1.045
_refine_ls_R_factor_all 0.1440
_refine_ls_R_factor_gt 0.0719
_refine_ls_shift/su_max 0.000
_refine_ls_shift/su_mean 0.000
_refine_ls_structure_factor_coef Fsqd
_refine_ls_weighting_details 'calc w=1/[\s^2^(Fo^2^)+(0.0000P)^2^+7.1480P] where P=(Fo^2^+2Fc^2^)/3'
_refine_ls_weighting_scheme calc
_refine_ls_wR_factor_gt 0.1489
_refine_ls_wR_factor_ref 0.1897
_reflns_number_gt 6081
_reflns_number_total 10479
_reflns_threshold_expression >2sigma(I)
_cod_data_source_file b902889g.txt
_cod_data_source_block val100
_cod_database_code 7051705

loop_
_symmetry_equiv_pos_as_xyz
'x, y, z'
'-x, -y, -z'

loop_
_atom_site_label
_atom_site_type_symbol
_atom_site_fract_x
_atom_site_fract_y
_atom_site_fract_z
_atom_site_U_iso_or_equiv
_atom_site_adp_type
_atom_site_occupancy
_atom_site_symmetry_multiplicity
_atom_site_calc_flag
_atom_site_refinement_flags
_atom_site_disorder_assembly
_atom_site_disorder_group
Co1 Co 0.28868(6) 0.82237(5) 0.83318(4) 0.02518(17) Uani 1 1 d . . .
N1 N 0.0152(4) 0.7659(4) 0.9187(3) 0.0456(12) Uani 1 1 d . . .
N2 N 0.1502(5) 0.8907(4) 0.6911(3) 0.0589(14) Uani 1 1 d . . .
N3 N 0.2437(5) 1.0522(4) 0.8494(3) 0.0516(13) Uani 1 1 d . . .
N4 N 0.5573(4) 0.8832(4) 0.7405(3) 0.0475(12) Uani 1 1 d . . .
N5 N 0.4143(5) 0.7532(5) 0.9790(3) 0.0560(14) Uani 1 1 d . . .
N6 N 0.3436(5) 0.5929(4) 0.8170(3) 0.0494(12) Uani 1 1 d . . .
C1 C 0.1200(5) 0.7854(4) 0.8881(3) 0.0314(11) Uani 1 1 d . . .
C2 C 0.2054(5) 0.8653(4) 0.7436(3) 0.0358(12) Uani 1 1 d . . .
C3 C 0.2613(5) 0.9660(4) 0.8443(3) 0.0343(11) Uani 1 1 d . . .
C4 C 0.4554(5) 0.8601(4) 0.7759(3) 0.0318(11) Uani 1 1 d . . .
C5 C 0.3675(5) 0.7788(4) 0.9236(3) 0.0364(12) Uani 1 1 d . . .
C6 C 0.3198(4) 0.6788(4) 0.8229(3) 0.0321(11) Uani 1 1 d . . .
Cu1 Cu -0.19961(5) 0.78737(5) 0.89394(3) 0.02973(17) Uani 1 1 d . A .
N7 N -0.2910(4) 0.7126(3) 0.9952(2) 0.0370(10) Uani 1 1 d . . .
H7A H -0.2514 0.7284 1.0309 0.044 Uiso 1 1 calc R . .
H7B H -0.3766 0.7378 0.9991 0.044 Uiso 1 1 calc R . .
N8 N -0.1966(4) 0.6339(3) 0.8755(3) 0.0379(10) Uani 1 1 d . . .
N9 N -0.2330(4) 0.9448(4) 0.9073(3) 0.0408(11) Uani 1 1 d . . .
N10 N -0.1612(4) 0.8663(3) 0.7846(2) 0.0398(10) Uani 1 1 d . . .
H10A H -0.0813 0.8425 0.7660 0.048 Uiso 1 1 calc R A .
H10B H -0.2236 0.8519 0.7592 0.048 Uiso 1 1 calc R . .
C7 C -0.2868(7) 0.5930(5) 1.0082(4) 0.0615(18) Uani 1 1 d . . .
H7C H -0.2636 0.5570 1.0585 0.074 Uiso 1 1 calc R . .
H7D H -0.3742 0.5702 1.0050 0.074 Uiso 1 1 calc R . .
C8 C -0.1883(7) 0.5602(5) 0.9522(4) 0.0616(18) Uani 1 1 d . . .
H8A H -0.2033 0.4859 0.9527 0.074 Uiso 1 1 calc R . .
H8B H -0.0994 0.5611 0.9656 0.074 Uiso 1 1 calc R . .
C81 C -0.3208(7) 0.6196(6) 0.8478(5) 0.074(2) Uani 1 1 d . . .
H81A H -0.3291 0.5435 0.8525 0.111 Uiso 1 1 calc R . .
H81B H -0.3190 0.6609 0.7958 0.111 Uiso 1 1 calc R . .
H81C H -0.3954 0.6451 0.8770 0.111 Uiso 1 1 calc R . .
C82 C -0.0813(7) 0.6078(6) 0.8249(5) 0.074(2) Uani 1 1 d . . .
H82A H -0.0004 0.6232 0.8405 0.111 Uiso 1 1 calc R . .
H82B H -0.0885 0.6516 0.7741 0.111 Uiso 1 1 calc R . .
H82C H -0.0800 0.5318 0.8270 0.111 Uiso 1 1 calc R . .
C9 C -0.1607(8) 0.9854(5) 0.7737(4) 0.071(2) Uani 1 1 d . A .
H9A H -0.0710 1.0064 0.7739 0.086 Uiso 0.52(2) 1 calc PR A 1
H9B H -0.1902 1.0243 0.7254 0.086 Uiso 0.52(2) 1 calc PR A 1
H9C H -0.0853 1.0142 0.7371 0.086 Uiso 0.48(2) 1 d PR A 2
H9D H -0.2412 1.0193 0.7525 0.086 Uiso 0.48(2) 1 d PR A 2
C1OA C -0.2480(19) 1.0137(10) 0.8330(8) 0.051(4) Uani 0.48(2) 1 d P A 1
H1O1 H -0.3393 1.0115 0.8237 0.061 Uiso 0.48(2) 1 calc PR A 1
H1O2 H -0.2329 1.0884 0.8314 0.061 Uiso 0.48(2) 1 calc PR A 1
C91A C -0.132(2) 0.9807(17) 0.9429(13) 0.064(5) Uani 0.52(2) 1 d P A 1
H91A H -0.0457 0.9721 0.9165 0.096 Uiso 0.52(2) 1 calc PR A 1
H91B H -0.1350 0.9373 0.9945 0.096 Uiso 0.52(2) 1 calc PR A 1
H91C H -0.1505 1.0563 0.9412 0.096 Uiso 0.52(2) 1 calc PR A 1
C92A C -0.3625(15) 0.9562(15) 0.9589(15) 0.069(5) Uani 0.52(2) 1 d P A 1
H92A H -0.3812 1.0319 0.9568 0.104 Uiso 0.52(2) 1 calc PR A 1
H92B H -0.3523 0.9148 1.0098 0.104 Uiso 0.52(2) 1 calc PR A 1
H92C H -0.4350 0.9291 0.9423 0.104 Uiso 0.52(2) 1 calc PR A 1
C10B C -0.154(2) 1.0146(10) 0.8366(7) 0.056(5) Uani 0.52(2) 1 d P A 2
H10C H -0.1857 1.0903 0.8288 0.068 Uiso 0.52(2) 1 calc PR A 2
H10D H -0.0608 1.0105 0.8451 0.068 Uiso 0.52(2) 1 calc PR A 2
C91B C -0.179(3) 0.957(2) 0.9726(12) 0.092(10) Uani 0.48(2) 1 d P A 2
H91D H -0.0873 0.9304 0.9715 0.138 Uiso 0.48(2) 1 calc PR A 2
H91E H -0.2293 0.9154 1.0179 0.138 Uiso 0.48(2) 1 calc PR A 2
H91F H -0.1840 1.0327 0.9715 0.138 Uiso 0.48(2) 1 calc PR A 2
C92B C -0.3762(16) 0.9782(13) 0.9054(15) 0.063(5) Uani 0.48(2) 1 d P A 2
H92D H -0.3920 1.0484 0.9150 0.094 Uiso 0.48(2) 1 calc PR A 2
H92E H -0.4288 0.9251 0.9433 0.094 Uiso 0.48(2) 1 calc PR A 2
H92F H -0.4006 0.9829 0.8566 0.094 Uiso 0.48(2) 1 calc PR A 2
P1 P 0.25433(12) 0.61361(10) 0.43044(7) 0.0307(3) Uani 1 1 d . . .
C11 C 0.2872(5) 0.4901(4) 0.4030(3) 0.0354(12) Uani 1 1 d . . .
C12 C 0.1834(6) 0.4197(5) 0.4148(4) 0.0536(16) Uani 1 1 d . . .
H12 H 0.0982 0.4392 0.4340 0.064 Uiso 1 1 calc R . .
C13 C 0.2071(7) 0.3221(5) 0.3981(4) 0.0624(18) Uani 1 1 d . . .
H13 H 0.1387 0.2740 0.4070 0.075 Uiso 1 1 calc R . .
C14 C 0.3323(7) 0.2952(5) 0.3682(4) 0.0594(17) Uani 1 1 d . . .
H14 H 0.3482 0.2282 0.3576 0.071 Uiso 1 1 calc R . .
C15 C 0.4344(6) 0.3653(5) 0.3536(4) 0.0528(16) Uani 1 1 d . . .
H15 H 0.5180 0.3469 0.3318 0.063 Uiso 1 1 calc R . .
C16 C 0.4123(5) 0.4634(5) 0.3717(3) 0.0419(13) Uani 1 1 d . . .
H16 H 0.4812 0.5110 0.3627 0.050 Uiso 1 1 calc R . .
C17 C 0.1142(5) 0.6856(4) 0.3857(3) 0.0350(12) Uani 1 1 d . . .
C18 C 0.0298(5) 0.7552(5) 0.4172(4) 0.0459(14) Uani 1 1 d . . .
H18 H 0.0367 0.7590 0.4656 0.055 Uiso 1 1 calc R . .
C19 C -0.0651(6) 0.8193(5) 0.3756(4) 0.0594(18) Uani 1 1 d . . .
H19 H -0.1230 0.8658 0.3968 0.071 Uiso 1 1 calc R . .
C20 C -0.0754(6) 0.8159(6) 0.3054(4) 0.065(2) Uani 1 1 d . . .
H20 H -0.1381 0.8614 0.2778 0.078 Uiso 1 1 calc R . .
C21 C 0.0064(6) 0.7453(6) 0.2741(4) 0.0614(18) Uani 1 1 d . . .
H21 H -0.0016 0.7422 0.2257 0.074 Uiso 1 1 calc R . .
C22 C 0.1009(5) 0.6788(5) 0.3149(4) 0.0518(15) Uani 1 1 d . . .
H22 H 0.1552 0.6297 0.2945 0.062 Uiso 1 1 calc R . .
C23 C 0.2261(4) 0.5801(4) 0.5315(3) 0.0333(11) Uani 1 1 d . . .
C24 C 0.1997(5) 0.6618(5) 0.5677(3) 0.0443(13) Uani 1 1 d . . .
H24 H 0.1926 0.7347 0.5397 0.053 Uiso 1 1 calc R . .
C25 C 0.1842(6) 0.6341(5) 0.6455(4) 0.0523(16) Uani 1 1 d . . .
H25 H 0.1649 0.6887 0.6698 0.063 Uiso 1 1 calc R . .
C26 C 0.1969(6) 0.5271(6) 0.6872(3) 0.0523(15) Uani 1 1 d . . .
H26 H 0.1851 0.5090 0.7396 0.063 Uiso 1 1 calc R . .
C27 C 0.2269(5) 0.4465(5) 0.6513(3) 0.0490(15) Uani 1 1 d . . .
H27 H 0.2389 0.3742 0.6796 0.059 Uiso 1 1 calc R . .
C28 C 0.2395(5) 0.4717(4) 0.5742(3) 0.0397(12) Uani 1 1 d . . .
H28 H 0.2570 0.4164 0.5505 0.048 Uiso 1 1 calc R . .
C29 C 0.3916(4) 0.7026(4) 0.3968(3) 0.0323(11) Uani 1 1 d . . .
C30 C 0.4684(5) 0.7226(5) 0.4466(4) 0.0468(14) Uani 1 1 d . . .
H30 H 0.4552 0.6843 0.4975 0.056 Uiso 1 1 calc R . .
C31 C 0.5643(6) 0.7992(5) 0.4209(4) 0.0575(17) Uani 1 1 d . . .
H31 H 0.6151 0.8138 0.4544 0.069 Uiso 1 1 calc R . .
C32 C 0.5847(6) 0.8539(5) 0.3459(4) 0.0581(18) Uani 1 1 d . . .
H32 H 0.6484 0.9068 0.3287 0.070 Uiso 1 1 calc R . .
C33 C 0.5125(6) 0.8317(5) 0.2960(4) 0.0544(17) Uani 1 1 d . . .
H33 H 0.5289 0.8678 0.2448 0.065 Uiso 1 1 calc R . .
C34 C 0.4156(5) 0.7559(5) 0.3213(3) 0.0460(14) Uani 1 1 d . . .
H34 H 0.3663 0.7406 0.2873 0.055 Uiso 1 1 calc R . .
O1W O 0.9562(5) 0.3082(5) 0.9086(3) 0.0901(17) Uani 1 1 d . . .
O2W O 0.7279(7) 1.0086(7) 0.5993(5) 0.145(3) Uani 1 1 d . . .
O3W O 0.6949(5) 0.2993(5) 0.8648(3) 0.0836(16) Uani 1 1 d . . .
O4W O 0.2218(4) 0.2679(3) 0.8569(3) 0.0549(11) Uani 1 1 d . . .
O5W O 0.4469(4) 0.3862(3) 0.8038(3) 0.0663(13) Uani 1 1 d . . .
O7W O 0.3658(13) 0.9446(12) 0.5403(8) 0.260(6) Uiso 1 1 d . . .
O6W O 0.9823(5) 0.9125(5) 0.5708(3) 0.0937(17) Uani 1 1 d . . .

loop_
_atom_site_aniso_label
_atom_site_aniso_U_11
_atom_site_aniso_U_22
_atom_site_aniso_U_33
_atom_site_aniso_U_23
_atom_site_aniso_U_13
_atom_site_aniso_U_12
Co1 0.0204(3) 0.0245(4) 0.0293(3) -0.0062(3) -0.0023(3) 0.0005(2)
N1 0.023(2) 0.054(3) 0.056(3) -0.010(2) -0.002(2) -0.0034(19)
N2 0.074(4) 0.053(3) 0.052(3) -0.013(3) -0.027(3) 0.014(3)
N3 0.066(3) 0.033(3) 0.057(3) -0.020(3) 0.005(3) -0.002(2)
N4 0.037(3) 0.047(3) 0.054(3) -0.015(2) 0.008(2) -0.004(2)
N5 0.038(3) 0.083(4) 0.041(3) -0.006(3) -0.010(2) -0.004(2)
N6 0.065(3) 0.028(3) 0.055(3) -0.012(2) -0.008(3) 0.003(2)
C1 0.026(3) 0.030(3) 0.038(3) -0.007(2) -0.010(2) 0.0001(19)
C2 0.037(3) 0.030(3) 0.040(3) -0.010(2) -0.005(2) 0.003(2)
C3 0.028(3) 0.040(3) 0.032(3) -0.006(2) 0.001(2) -0.005(2)
C4 0.031(3) 0.026(3) 0.037(3) -0.007(2) -0.007(2) 0.002(2)
C5 0.027(3) 0.044(3) 0.036(3) -0.009(2) 0.000(2) -0.002(2)
C6 0.027(2) 0.031(3) 0.035(3) -0.003(2) -0.007(2) -0.002(2)
Cu1 0.0248(3) 0.0293(3) 0.0328(3) -0.0066(3) -0.0007(2) -0.0004(2)
N7 0.032(2) 0.040(3) 0.036(2) -0.007(2) -0.0013(19) -0.0018(18)
N8 0.036(2) 0.031(2) 0.044(3) -0.010(2) -0.002(2) 0.0040(18)
N9 0.040(3) 0.035(3) 0.047(3) -0.013(2) -0.003(2) -0.0026(19)
N10 0.041(2) 0.041(3) 0.035(2) -0.006(2) -0.002(2) -0.0039(19)
C7 0.085(5) 0.043(4) 0.046(4) 0.001(3) 0.004(3) -0.011(3)
C8 0.082(5) 0.034(4) 0.061(4) -0.002(3) -0.013(4) 0.008(3)
C81 0.085(5) 0.055(4) 0.099(6) -0.031(4) -0.045(5) -0.004(4)
C82 0.077(5) 0.060(5) 0.085(6) -0.037(4) 0.021(4) 0.002(4)
C9 0.103(6) 0.035(4) 0.063(5) -0.002(3) 0.015(4) -0.016(4)
C1OA 0.048(10) 0.024(7) 0.077(10) -0.002(6) -0.020(8) -0.002(6)
C91A 0.077(11) 0.037(11) 0.080(15) -0.009(9) -0.034(10) -0.001(8)
C92A 0.049(8) 0.061(11) 0.107(16) -0.041(11) -0.003(10) 0.000(7)
C10B 0.080(13) 0.033(7) 0.053(8) -0.005(6) -0.002(8) -0.020(7)
C91B 0.21(3) 0.036(11) 0.040(11) -0.009(9) -0.028(13) -0.028(14)
C92B 0.056(9) 0.032(8) 0.095(15) -0.019(10) 0.002(10) 0.013(6)
P1 0.0278(6) 0.0302(7) 0.0318(7) -0.0062(6) -0.0012(5) -0.0011(5)
C11 0.036(3) 0.038(3) 0.031(3) -0.009(2) -0.001(2) 0.001(2)
C12 0.049(3) 0.052(4) 0.065(4) -0.029(3) 0.011(3) -0.015(3)
C13 0.073(4) 0.053(4) 0.067(5) -0.029(4) 0.008(4) -0.020(3)
C14 0.083(5) 0.041(4) 0.057(4) -0.024(3) -0.002(4) 0.006(3)
C15 0.053(4) 0.057(4) 0.050(4) -0.027(3) 0.001(3) 0.012(3)
C16 0.042(3) 0.046(3) 0.038(3) -0.013(3) 0.000(2) 0.003(2)
C17 0.026(2) 0.038(3) 0.036(3) -0.001(2) -0.002(2) -0.004(2)
C18 0.034(3) 0.049(4) 0.050(4) -0.009(3) -0.003(3) 0.005(2)
C19 0.036(3) 0.052(4) 0.078(5) -0.005(4) -0.003(3) 0.006(3)
C20 0.035(3) 0.063(5) 0.075(5) 0.019(4) -0.012(3) -0.004(3)
C21 0.047(4) 0.085(5) 0.048(4) -0.004(4) -0.017(3) -0.013(3)
C22 0.038(3) 0.065(4) 0.050(4) -0.012(3) -0.008(3) -0.002(3)
C23 0.027(2) 0.032(3) 0.039(3) -0.007(2) -0.002(2) -0.002(2)
C24 0.052(3) 0.035(3) 0.050(4) -0.017(3) -0.009(3) 0.004(2)
C25 0.056(4) 0.066(4) 0.049(4) -0.037(3) -0.010(3) 0.002(3)
C26 0.051(4) 0.071(5) 0.035(3) -0.013(3) 0.000(3) -0.015(3)
C27 0.049(3) 0.047(4) 0.044(3) 0.003(3) -0.008(3) -0.013(3)
C28 0.045(3) 0.031(3) 0.041(3) -0.006(2) -0.004(2) -0.002(2)
C29 0.025(2) 0.028(3) 0.041(3) -0.008(2) 0.002(2) -0.0006(19)
C30 0.041(3) 0.044(3) 0.052(4) -0.004(3) -0.012(3) -0.008(2)
C31 0.039(3) 0.062(4) 0.073(5) -0.015(4) -0.016(3) -0.010(3)
C32 0.035(3) 0.036(4) 0.093(6) -0.002(4) -0.006(3) -0.004(2)
C33 0.042(3) 0.043(4) 0.061(4) 0.007(3) 0.004(3) -0.002(3)
C34 0.042(3) 0.048(4) 0.042(3) -0.004(3) -0.003(3) -0.004(3)
O1W 0.082(4) 0.117(5) 0.065(3) -0.023(3) -0.012(3) 0.029(3)
O2W 0.116(5) 0.148(7) 0.147(7) -0.021(6) 0.020(5) 0.001(5)
O3W 0.084(3) 0.097(4) 0.059(3) -0.010(3) -0.006(3) 0.011(3)
O4W 0.062(3) 0.044(2) 0.065(3) -0.027(2) -0.010(2) 0.0047(19)
O5W 0.077(3) 0.038(2) 0.084(4) -0.020(2) -0.003(3) -0.003(2)
O6W 0.103(4) 0.097(4) 0.086(4) -0.022(3) -0.031(3) -0.013(3)

loop_
_atom_type_symbol
_atom_type_description
_atom_type_scat_dispersion_real
_atom_type_scat_dispersion_imag
_atom_type_scat_source
C C 0.0033 0.0016 'International Tables Vol C Tables 4.2.6.8 and 6.1.1.4'
H H 0.0000 0.0000 'International Tables Vol C Tables 4.2.6.8 and 6.1.1.4'
N N 0.0061 0.0033 'International Tables Vol C Tables 4.2.6.8 and 6.1.1.4'
P P 0.1023 0.0942 'International Tables Vol C Tables 4.2.6.8 and 6.1.1.4'
Co Co 0.3494 0.9721 'International Tables Vol C Tables 4.2.6.8 and 6.1.1.4'
Cu Cu 0.3201 1.2651 'International Tables Vol C Tables 4.2.6.8 and 6.1.1.4'
O O 0.0106 0.0060 'International Tables Vol C Tables 4.2.6.8 and 6.1.1.4'

loop_
_geom_angle_atom_site_label_1
_geom_angle_atom_site_label_2
_geom_angle_atom_site_label_3
_geom_angle
_geom_angle_site_symmetry_1
_geom_angle_site_symmetry_3
_geom_angle_publ_flag
C5 Co1 C1 90.2(2) . . ?
C5 Co1 C4 91.3(2) . . ?
C1 Co1 C4 178.5(2) . . ?
C5 Co1 C6 89.9(2) . . ?
C1 Co1 C6 90.8(2) . . ?
C4 Co1 C6 89.1(2) . . ?
C5 Co1 C2 178.6(2) . . ?
C1 Co1 C2 88.5(2) . . ?
C4 Co1 C2 90.1(2) . . ?
C6 Co1 C2 90.1(2) . . ?
C5 Co1 C3 89.1(2) . . ?
C1 Co1 C3 90.0(2) . . ?
C4 Co1 C3 90.1(2) . . ?
C6 Co1 C3 178.7(2) . . ?
C2 Co1 C3 90.9(2) . . ?
C1 N1 Cu1 139.6(4) . . ?
N1 C1 Co1 176.9(5) . . ?
N2 C2 Co1 177.3(5) . . ?
N3 C3 Co1 178.4(5) . . ?
N4 C4 Co1 179.7(5) . . ?
N5 C5 Co1 179.1(5) . . ?
N6 C6 Co1 177.3(5) . . ?
N7 Cu1 N10 163.48(18) . . ?
N7 Cu1 N8 84.17(18) . . ?
N10 Cu1 N8 94.09(18) . . ?
N7 Cu1 N9 94.96(18) . . ?
N10 Cu1 N9 84.16(18) . . ?
N8 Cu1 N9 170.92(17) . . ?
N7 Cu1 N1 100.15(17) . . ?
N10 Cu1 N1 96.34(18) . . ?
N8 Cu1 N1 92.96(17) . . ?
N9 Cu1 N1 96.10(17) . . ?
C7 N7 Cu1 111.5(3) . . ?
C7 N7 H7A 109.3 . . ?
Cu1 N7 H7A 109.3 . . ?
C7 N7 H7B 109.3 . . ?
Cu1 N7 H7B 109.3 . . ?
H7A N7 H7B 108.0 . . ?
C81 N8 C82 109.5(5) . . ?
C81 N8 C8 110.8(5) . . ?
C82 N8 C8 108.4(5) . . ?
C81 N8 Cu1 110.4(3) . . ?
C82 N8 Cu1 115.7(4) . . ?
C8 N8 Cu1 101.7(4) . . ?
C1OA N9 C91B 135.3(12) . . ?
C1OA N9 C91A 113.4(13) . . ?
C91B N9 C91A 27.3(11) . . ?
C1OA N9 C92B 72.5(14) . . ?
C91B N9 C92B 114.0(15) . . ?
C91A N9 C92B 130.0(12) . . ?
C1OA N9 C10B 38.1(6) . . ?
C91B N9 C10B 108.0(15) . . ?
C91A N9 C10B 81.2(13) . . ?
C92B N9 C10B 108.7(14) . . ?
C1OA N9 C92A 108.0(14) . . ?
C91B N9 C92A 79.5(14) . . ?
C91A N9 C92A 102.8(11) . . ?
C92B N9 C92A 37.9(8) . . ?
C10B N9 C92A 137.8(13) . . ?
C1OA N9 Cu1 104.5(6) . . ?
C91B N9 Cu1 113.0(11) . . ?
C91A N9 Cu1 115.6(9) . . ?
C92B N9 Cu1 109.8(7) . . ?
C10B N9 Cu1 102.6(6) . . ?
C92A N9 Cu1 112.5(7) . . ?
C9 N10 Cu1 110.5(4) . . ?
C9 N10 H10A 109.5 . . ?
Cu1 N10 H10A 109.5 . . ?
C9 N10 H10B 109.5 . . ?
Cu1 N10 H10B 109.5 . . ?
H10A N10 H10B 108.1 . . ?
C8 C7 N7 110.6(5) . . ?
C8 C7 H7C 109.5 . . ?
N7 C7 H7C 109.5 . . ?
C8 C7 H7D 109.5 . . ?
N7 C7 H7D 109.5 . . ?
H7C C7 H7D 108.1 . . ?
C7 C8 N8 111.6(5) . . ?
C7 C8 H8A 109.3 . . ?
N8 C8 H8A 109.3 . . ?
C7 C8 H8B 109.3 . . ?
N8 C8 H8B 109.3 . . ?
H8A C8 H8B 108.0 . . ?
N8 C81 H81A 109.5 . . ?
N8 C81 H81B 109.5 . . ?
H81A C81 H81B 109.5 . . ?
N8 C81 H81C 109.5 . . ?
H81A C81 H81C 109.5 . . ?
H81B C81 H81C 109.5 . . ?
N8 C82 H82A 109.5 . . ?
N8 C82 H82B 109.5 . . ?
H82A C82 H82B 109.5 . . ?
N8 C82 H82C 109.5 . . ?
H82A C82 H82C 109.5 . . ?
H82B C82 H82C 109.5 . . ?
C10B C9 C1OA 40.8(7) . . ?
C10B C9 N10 114.7(7) . . ?
C1OA C9 N10 109.4(7) . . ?
C10B C9 H9A 70.3 . . ?
C1OA C9 H9A 109.8 . . ?
N10 C9 H9A 109.8 . . ?
C10B C9 H9B 132.9 . . ?
C1OA C9 H9B 109.8 . . ?
N10 C9 H9B 109.8 . . ?
H9A C9 H9B 108.2 . . ?
C10B C9 H9C 108.5 . . ?
C1OA C9 H9C 139.4 . . ?
N10 C9 H9C 108.5 . . ?
H9A C9 H9C 42.2 . . ?
H9B C9 H9C 69.4 . . ?
C10B C9 H9D 108.7 . . ?
C1OA C9 H9D 73.1 . . ?
N10 C9 H9D 108.6 . . ?
H9A C9 H9D 137.5 . . ?
H9B C9 H9D 40.1 . . ?
H9C C9 H9D 107.6 . . ?
C9 C1OA N9 115.0(10) . . ?
C9 C1OA H9D 39.0 . . ?
N9 C1OA H9D 145.7 . . ?
C9 C1OA H1O1 108.5 . . ?
N9 C1OA H1O1 108.5 . . ?
H9D C1OA H1O1 74.1 . . ?
C9 C1OA H1O2 108.5 . . ?
N9 C1OA H1O2 108.5 . . ?
H9D C1OA H1O2 102.7 . . ?
H1O1 C1OA H1O2 107.5 . . ?
N9 C91A H91A 109.5 . . ?
N9 C91A H91B 109.5 . . ?
N9 C91A H91C 109.5 . . ?
N9 C92A H92A 109.5 . . ?
N9 C92A H92B 109.5 . . ?
N9 C92A H92C 109.5 . . ?
C9 C10B N9 114.4(11) . . ?
C9 C10B H10C 108.6 . . ?
N9 C10B H10C 108.6 . . ?
C9 C10B H10D 108.6 . . ?
N9 C10B H10D 108.6 . . ?
H10C C10B H10D 107.6 . . ?
N9 C91B H91D 109.5 . . ?
N9 C91B H91E 109.5 . . ?
H91D C91B H91E 109.5 . . ?
N9 C91B H91F 109.5 . . ?
H91D C91B H91F 109.5 . . ?
H91E C91B H91F 109.5 . . ?
N9 C92B H92D 109.5 . . ?
N9 C92B H92E 109.5 . . ?
H92D C92B H92E 109.5 . . ?
N9 C92B H92F 109.5 . . ?
H92D C92B H92F 109.5 . . ?
H92E C92B H92F 109.5 . . ?
C11 P1 C23 109.0(2) . . ?
C11 P1 C29 111.4(2) . . ?
C23 P1 C29 109.1(2) . . ?
C11 P1 C17 107.8(2) . . ?
C23 P1 C17 113.2(2) . . ?
C29 P1 C17 106.4(2) . . ?
C16 C11 C12 120.2(5) . . ?
C16 C11 P1 121.4(4) . . ?
C12 C11 P1 118.4(4) . . ?
C13 C12 C11 119.8(5) . . ?
C13 C12 H12 120.1 . . ?
C11 C12 H12 120.1 . . ?
C12 C13 C14 119.7(6) . . ?
C12 C13 H13 120.1 . . ?
C14 C13 H13 120.1 . . ?
C15 C14 C13 121.3(6) . . ?
C15 C14 H14 119.4 . . ?
C13 C14 H14 119.4 . . ?
C14 C15 C16 119.5(5) . . ?
C14 C15 H15 120.2 . . ?
C16 C15 H15 120.2 . . ?
C11 C16 C15 119.5(5) . . ?
C11 C16 H16 120.3 . . ?
C15 C16 H16 120.3 . . ?
C22 C17 C18 120.0(5) . . ?
C22 C17 P1 118.1(4) . . ?
C18 C17 P1 121.6(4) . . ?
C17 C18 C19 118.8(6) . . ?
C17 C18 H18 120.6 . . ?
C19 C18 H18 120.6 . . ?
C20 C19 C18 121.4(6) . . ?
C20 C19 H19 119.3 . . ?
C18 C19 H19 119.3 . . ?
C19 C20 C21 120.2(6) . . ?
C19 C20 H20 119.9 . . ?
C21 C20 H20 119.9 . . ?
C20 C21 C22 119.7(7) . . ?
C20 C21 H21 120.2 . . ?
C22 C21 H21 120.2 . . ?
C17 C22 C21 119.8(6) . . ?
C17 C22 H22 120.1 . . ?
C21 C22 H22 120.1 . . ?
C24 C23 C28 119.4(5) . . ?
C24 C23 P1 120.7(4) . . ?
C28 C23 P1 119.7(4) . . ?
C25 C24 C23 119.6(6) . . ?
C25 C24 H24 120.2 . . ?
C23 C24 H24 120.2 . . ?
C26 C25 C24 120.6(6) . . ?
C26 C25 H25 119.7 . . ?
C24 C25 H25 119.7 . . ?
C25 C26 C27 119.8(6) . . ?
C25 C26 H26 120.1 . . ?
C27 C26 H26 120.1 . . ?
C28 C27 C26 120.6(6) . . ?
C28 C27 H27 119.7 . . ?
C26 C27 H27 119.7 . . ?
C27 C28 C23 120.0(5) . . ?
C27 C28 H28 120.0 . . ?
C23 C28 H28 120.0 . . ?
C34 C29 C30 119.7(5) . . ?
C34 C29 P1 119.5(4) . . ?
C30 C29 P1 120.6(4) . . ?
C31 C30 C29 119.9(6) . . ?
C31 C30 H30 120.1 . . ?
C29 C30 H30 120.1 . . ?
C32 C31 C30 119.8(6) . . ?
C32 C31 H31 120.1 . . ?
C30 C31 H31 120.1 . . ?
C33 C32 C31 120.6(6) . . ?
C33 C32 H32 119.7 . . ?
C31 C32 H32 119.7 . . ?
C32 C33 C34 120.0(6) . . ?
C32 C33 H33 120.0 . . ?
C34 C33 H33 120.0 . . ?
C29 C34 C33 119.9(6) . . ?
C29 C34 H34 120.0 . . ?
C33 C34 H34 120.0 . . ?

loop_
_geom_bond_atom_site_label_1
_geom_bond_atom_site_label_2
_geom_bond_distance
_geom_bond_site_symmetry_2
_geom_bond_publ_flag
Co1 C5 1.885(6) . ?
Co1 C1 1.886(5) . ?
Co1 C4 1.887(5) . ?
Co1 C6 1.894(5) . ?
Co1 C2 1.896(6) . ?
Co1 C3 1.899(6) . ?
N1 C1 1.143(6) . ?
N1 Cu1 2.267(4) . ?
N2 C2 1.147(7) . ?
N3 C3 1.129(6) . ?
N4 C4 1.156(6) . ?
N5 C5 1.149(7) . ?
N6 C6 1.137(6) . ?
Cu1 N7 1.989(4) . ?
Cu1 N10 1.996(4) . ?
Cu1 N8 2.083(4) . ?
Cu1 N9 2.091(4) . ?
N7 C7 1.474(7) . ?
N7 H7A 0.9000 . ?
N7 H7B 0.9000 . ?
N8 C81 1.469(7) . ?
N8 C82 1.475(7) . ?
N8 C8 1.479(7) . ?
N9 C1OA 1.432(14) . ?
N9 C91B 1.46(2) . ?
N9 C91A 1.46(2) . ?
N9 C92B 1.481(17) . ?
N9 C10B 1.524(14) . ?
N9 C92A 1.539(17) . ?
N10 C9 1.476(7) . ?
N10 H10A 0.9000 . ?
N10 H10B 0.9000 . ?
C7 C8 1.469(9) . ?
C7 H7C 0.9700 . ?
C7 H7D 0.9700 . ?
C8 H8A 0.9700 . ?
C8 H8B 0.9700 . ?
C81 H81A 0.9600 . ?
C81 H81B 0.9600 . ?
C81 H81C 0.9600 . ?
C82 H82A 0.9600 . ?
C82 H82B 0.9600 . ?
C82 H82C 0.9600 . ?
C9 C10B 1.343(15) . ?
C9 C1OA 1.429(17) . ?
C9 H9A 0.9700 . ?
C9 H9B 0.9700 . ?
C9 H9C 0.9700 . ?
C9 H9D 0.9700 . ?
C1OA H1O1 0.9700 . ?
C1OA H1O2 0.9700 . ?
C91A H91A 0.9600 . ?
C91A H91B 0.9600 . ?
C91A H91C 0.9600 . ?
C92A H92A 0.9600 . ?
C92A H92B 0.9600 . ?
C92A H92C 0.9600 . ?
C10B H10C 0.9700 . ?
C10B H10D 0.9700 . ?
C91B H91D 0.9600 . ?
C91B H91E 0.9600 . ?
C91B H91F 0.9600 . ?
C92B H92D 0.9600 . ?
C92B H92E 0.9600 . ?
C92B H92F 0.9600 . ?
P1 C11 1.787(5) . ?
P1 C23 1.795(5) . ?
P1 C29 1.796(5) . ?
P1 C17 1.798(5) . ?
C11 C16 1.379(7) . ?
C11 C12 1.393(7) . ?
C12 C13 1.365(8) . ?
C12 H12 0.9300 . ?
C13 C14 1.371(9) . ?
C13 H13 0.9300 . ?
C14 C15 1.371(9) . ?
C14 H14 0.9300 . ?
C15 C16 1.382(8) . ?
C15 H15 0.9300 . ?
C16 H16 0.9300 . ?
C17 C22 1.374(8) . ?
C17 C18 1.379(7) . ?
C18 C19 1.383(8) . ?
C18 H18 0.9300 . ?
C19 C20 1.342(10) . ?
C19 H19 0.9300 . ?
C20 C21 1.373(10) . ?
C20 H20 0.9300 . ?
C21 C22 1.385(8) . ?
C21 H21 0.9300 . ?
C22 H22 0.9300 . ?
C23 C24 1.387(7) . ?
C23 C28 1.391(7) . ?
C24 C25 1.380(8) . ?
C24 H24 0.9300 . ?
C25 C26 1.370(9) . ?
C25 H25 0.9300 . ?
C26 C27 1.374(8) . ?
C26 H26 0.9300 . ?
C27 C28 1.370(8) . ?
C27 H27 0.9300 . ?
C28 H28 0.9300 . ?
C29 C34 1.374(7) . ?
C29 C30 1.380(8) . ?
C30 C31 1.374(8) . ?
C30 H30 0.9300 . ?
C31 C32 1.367(9) . ?
C31 H31 0.9300 . ?
C32 C33 1.363(9) . ?
C32 H32 0.9300 . ?
C33 C34 1.374(8) . ?
C33 H33 0.9300 . ?
C34 H34 0.9300 . ?
